data_2207271
loop_
_publ_author_name
'Xiu-Rong Hu'
'You-Chu Zhang'
'Jian-Ming Gu'

_publ_section_title
;
 2-Amino-4-phenylselenazolium bromide monohydrate
;
_journal_coeditor_code IS6136
_journal_issue 11
_journal_name_full 'Acta Crystallographica Section E'
_journal_page_first o3881
_journal_page_last o3882
_journal_paper_doi 10.1107/S1600536805033945
_journal_volume 61
_journal_year 2005
_chemical_formula_iupac 'C9 H9 N2 Se +, Br -, H2 O1'
_chemical_formula_moiety 'C9 H9 N2 Se +, Br -, H2 O1'
_chemical_formula_sum 'C9 H11 Br N2 O Se'
_chemical_formula_weight 322.06
_chemical_name_systematic
;
2-Amino-4-phenylselenazolium bromide monohydrate
;
_space_group_IT_number 14
_symmetry_cell_setting monoclinic
_symmetry_space_group_name_Hall '-P 2ybc'
_symmetry_space_group_name_H-M 'P 1 21/c 1'
_cell_angle_alpha 90.0000
_cell_angle_beta 94.211(19)
_cell_angle_gamma 90.0000
_cell_formula_units_Z 4
_cell_length_a 11.493(7)
_cell_length_b 9.591(5)
_cell_length_c 10.456(4)
_cell_measurement_reflns_used 8209
_cell_measurement_temperature 296.0(10)
_cell_measurement_theta_max 27.5
_cell_measurement_theta_min 3.3
_cell_volume 1149.4(10)
_computing_cell_refinement PROCESS-AUTO
_computing_data_collection 'PROCESS-AUTO (Rigaku, 1998)'
_computing_data_reduction 'CrystalStructure (Rigaku/MSC, 2004)'
_computing_molecular_graphics 'Ortep-3 for Windows (Farrugia, 1997)'
_computing_publication_material CrystalStructure
_computing_structure_refinement 'CRYSTALS (Betteridge et al., 2003)'
_computing_structure_solution 'SIR97 (Altomare et al., 1999)'
_diffrn_detector_area_resol_mean 10.00
_diffrn_measured_fraction_theta_full 0.995
_diffrn_measured_fraction_theta_max 0.995
_diffrn_measurement_device_type 'Rigaku R-AXIS RAPID'
_diffrn_measurement_method \w
_diffrn_radiation_type 'Mo K\a'
_diffrn_radiation_wavelength 0.71075
_diffrn_reflns_av_R_equivalents 0.054
_diffrn_reflns_limit_h_max 14
_diffrn_reflns_limit_h_min -14
_diffrn_reflns_limit_k_max 12
_diffrn_reflns_limit_k_min -12
_diffrn_reflns_limit_l_max 13
_diffrn_reflns_limit_l_min -12
_diffrn_reflns_number 10800
_diffrn_reflns_theta_full 27.48
_diffrn_reflns_theta_max 27.48
_diffrn_standards_number 0
_exptl_absorpt_coefficient_mu 6.724
_exptl_absorpt_correction_T_max 0.584
_exptl_absorpt_correction_T_min 0.263
_exptl_absorpt_correction_type multi-scan
_exptl_absorpt_process_details '(ABSCOR; Higashi, 1995)'
_exptl_crystal_colour colorless
_exptl_crystal_density_diffrn 1.861
_exptl_crystal_density_method 'not measured'
_exptl_crystal_description platelet
_exptl_crystal_F_000 624.00
_exptl_crystal_size_max 0.24
_exptl_crystal_size_mid 0.18
_exptl_crystal_size_min 0.08
_refine_diff_density_max 0.51
_refine_diff_density_min -0.60
_refine_ls_extinction_coef 42(7)
_refine_ls_extinction_method 'Larson (1970)'
_refine_ls_goodness_of_fit_ref 1.003
_refine_ls_hydrogen_treatment constr
_refine_ls_number_parameters 128
_refine_ls_number_reflns 2622
_refine_ls_R_factor_gt 0.0301
_refine_ls_shift/su_max 0.0000
_refine_ls_structure_factor_coef Fsqd
_refine_ls_weighting_details 'w = 1/[0.77\s(Fo^2^)]/(4Fo^2^)'
_refine_ls_weighting_scheme calc
_refine_ls_wR_factor_ref 0.0767
_reflns_number_gt 1834
_reflns_number_total 2622
_reflns_threshold_expression F^2^>2\s(F^2^)
_cod_data_source_file is6136.cif
_cod_data_source_block I
_cod_original_cell_volume 1149.6(10)
_cod_original_sg_symbol_H-M 'P 21/c'
_cod_database_code 2207271
_cod_database_fobs_code 2207271

loop_
_symmetry_equiv_pos_site_id
_symmetry_equiv_pos_as_xyz
1 +X,+Y,+Z
2 -X,1/2+Y,1/2-Z
3 -X,-Y,-Z
4 +X,1/2-Y,1/2+Z

loop_
_atom_site_label
_atom_site_fract_x
_atom_site_fract_y
_atom_site_fract_z
_atom_site_U_iso_or_equiv
_atom_site_adp_type
_atom_site_calc_flag
_atom_site_refinement_flags
_atom_site_occupancy
_atom_site_type_symbol
Br1 0.37518(4) 0.25588(3) -0.09385(3) 0.05395(12) Uani d . 1.00 Br
Se1 0.59616(3) 0.09323(3) 0.14165(3) 0.04698(11) Uani d . 1.00 Se
O1 0.7359(2) 0.5735(2) 0.3535(2) 0.0563(7) Uani d . 1.00 O
N11 0.5669(2) 0.3862(2) 0.1288(2) 0.0491(8) Uani d . 1.00 N
N12 0.6943(2) 0.2926(2) 0.2912(2) 0.0413(7) Uani d . 1.00 N
C1 0.6183(3) 0.2805(3) 0.1885(2) 0.0417(9) Uani d . 1.00 C
C2 0.7023(3) 0.0542(3) 0.2819(2) 0.0472(10) Uani d . 1.00 C
C3 0.7418(2) 0.1688(3) 0.3440(2) 0.0403(9) Uani d . 1.00 C
C4 0.8281(2) 0.1764(3) 0.4550(2) 0.0425(9) Uani d . 1.00 C
C5 0.8956(3) 0.2939(3) 0.4802(2) 0.0574(11) Uani d . 1.00 C
C6 0.9794(3) 0.2970(4) 0.5799(3) 0.0733(14) Uani d . 1.00 C
C7 0.9977(3) 0.1818(4) 0.6583(3) 0.0675(13) Uani d . 1.00 C
C8 0.9310(3) 0.0642(4) 0.6348(3) 0.0652(13) Uani d . 1.00 C
C9 0.8469(3) 0.0607(3) 0.5332(2) 0.0530(11) Uani d . 1.00 C
H101 0.7193 0.6082 0.2801 0.068 Uiso d R 1.00 H
H102 0.6973 0.6132 0.4081 0.067 Uiso d R 1.00 H
H2 0.7255 -0.0356 0.3056 0.056 Uiso c R 1.00 H
H5 0.8839 0.3719 0.4280 0.068 Uiso c R 1.00 H
H6 1.0247 0.3764 0.5959 0.087 Uiso c R 1.00 H
H7 1.0546 0.1829 0.7263 0.080 Uiso c R 1.00 H
H8 0.9427 -0.0131 0.6879 0.078 Uiso c R 1.00 H
H9 0.8029 -0.0197 0.5177 0.064 Uiso c R 1.00 H
H111 0.5185 0.3716 0.0635 0.058 Uiso c R 1.00 H
H112 0.5811 0.4699 0.1549 0.058 Uiso c R 1.00 H
H121 0.7135 0.3727 0.3230 0.049 Uiso c R 1.00 H

loop_
_atom_site_aniso_label
_atom_site_aniso_U_11
_atom_site_aniso_U_22
_atom_site_aniso_U_33
_atom_site_aniso_U_12
_atom_site_aniso_U_13
_atom_site_aniso_U_23
Br1 0.0781(3) 0.0332(2) 0.0492(2) -0.00235(18) -0.00463(19) -0.00018(12)
Se1 0.0561(2) 0.0324(2) 0.0513(2) -0.00512(17) -0.00376(17) -0.00686(12)
O1 0.0747(19) 0.0432(13) 0.0504(12) 0.0025(13) 0.0008(12) -0.0045(9)
N11 0.064(2) 0.0303(14) 0.0498(15) -0.0007(13) -0.0153(14) -0.0011(11)
N12 0.0511(19) 0.0304(13) 0.0414(13) -0.0042(12) -0.0038(12) -0.0050(10)
C1 0.050(2) 0.0348(16) 0.0410(16) -0.0071(15) 0.0055(15) -0.0045(12)
C2 0.054(2) 0.0304(16) 0.0563(19) -0.0030(16) -0.0032(17) 0.0008(13)
C3 0.042(2) 0.0367(17) 0.0426(16) -0.0001(15) 0.0039(14) 0.0012(12)
C4 0.045(2) 0.0435(18) 0.0398(16) -0.0006(16) 0.0048(15) -0.0031(13)
C5 0.070(2) 0.051(2) 0.0493(19) -0.012(2) -0.0079(18) 0.0028(15)
C6 0.080(3) 0.072(2) 0.065(2) -0.016(2) -0.015(2) -0.007(2)
C7 0.067(3) 0.090(3) 0.043(2) 0.003(2) -0.0095(19) -0.0035(19)
C8 0.076(3) 0.074(2) 0.045(2) 0.016(2) 0.007(2) 0.0114(18)
C9 0.060(2) 0.048(2) 0.0517(19) -0.0014(18) 0.0060(18) 0.0047(15)

loop_
_atom_type_symbol
_atom_type_description
_atom_type_scat_dispersion_real
_atom_type_scat_dispersion_imag
_atom_type_scat_source
C C 0.003 0.002
;
International Tables for Crystallography
(1992, Vol. C, Tables 4.2.6.8 and 6.1.1.4)
;
H H 0.000 0.000
;
International Tables for Crystallography
(1992, Vol. C, Table 6.1.1.4)
;
O O 0.011 0.006
;
International Tables for Crystallography
(1992, Vol. C, Tables 4.2.6.8 and 6.1.1.4)
;
N N 0.006 0.003
;
International Tables for Crystallography
(1992, Vol. C, Tables 4.2.6.8 and 6.1.1.4)
;
Se Se -0.093 2.226
;
International Tables for Crystallography
(1992, Vol. C, Tables 4.2.6.8 and 6.1.1.4)
;
Br Br -0.290 2.459
;
International Tables for Crystallography
(1992, Vol. C, Tables 4.2.6.8 and 6.1.1.4)
;

loop_
_geom_angle_atom_site_label_1
_geom_angle_atom_site_label_2
_geom_angle_atom_site_label_3
_geom_angle
_geom_angle_publ_flag
C1 Se1 C2 85.34(13) yes
C1 N12 C3 117.0(2) yes
Se1 C1 N11 124.7(2) ?
Se1 C1 N12 111.2(2) ?
N11 C1 N12 124.1(2) ?
Se1 C2 C3 113.2(2) ?
N12 C3 C2 113.3(2) ?
N12 C3 C4 119.3(2) ?
C2 C3 C4 127.4(2) ?
C3 C4 C5 121.8(2) ?
C3 C4 C9 119.5(2) ?
C5 C4 C9 118.7(2) ?
C4 C5 C6 121.1(3) ?
C5 C6 C7 120.2(3) ?
C6 C7 C8 119.4(3) ?
C7 C8 C9 120.4(3) ?
C4 C9 C8 120.2(3) ?
H102 O1 H101 110.1 ?
C1 N11 H111 119.7 ?
C1 N11 H112 120.3 ?
H111 N11 H112 120.0 ?
C1 N12 H121 121.5 ?
C3 N12 H121 121.5 ?
Se1 C2 H2 123.4 ?
C3 C2 H2 123.4 ?
C4 C5 H5 119.3 ?
C6 C5 H5 119.6 ?
C5 C6 H6 120.6 ?
C7 C6 H6 119.3 ?
C6 C7 H7 120.8 ?
C8 C7 H7 119.8 ?
C7 C8 H8 119.5 ?
C9 C8 H8 120.1 ?
C4 C9 H9 120.2 ?
C8 C9 H9 119.6 ?

loop_
_geom_bond_atom_site_label_1
_geom_bond_atom_site_label_2
_geom_bond_distance
_geom_bond_publ_flag
Se1 C1 1.874(2) y
Se1 C2 1.875(3) y
N11 C1 1.309(3) y
N12 C1 1.338(3) y
N12 C3 1.403(3) y
C2 C3 1.339(4) y
C3 C4 1.472(4) ?
C4 C5 1.383(4) ?
C4 C9 1.386(4) ?
C5 C6 1.367(5) ?
C6 C7 1.383(5) ?
C7 C8 1.376(6) ?
C8 C9 1.383(4) ?
O1 H102 0.840 ?
O1 H101 0.845 ?
N11 H111 0.860 ?
N11 H112 0.860 ?
N12 H121 0.860 ?
C2 H2 0.930 ?
C5 H5 0.930 ?
C6 H6 0.930 ?
C7 H7 0.930 ?
C8 H8 0.930 ?
C9 H9 0.930 ?

loop_
_geom_contact_atom_site_label_1
_geom_contact_atom_site_label_2
_geom_contact_distance
_geom_contact_site_symmetry_2
Br1 Se1 3.405(2) 3_655
Br1 O1 3.388(2) 2_645
Br1 O1 3.342(2) 3_665
Br1 N11 3.330(2) .
Br1 N11 3.521(2) 3_665
Se1 Br1 3.405(2) 3_655
O1 Br1 3.388(2) 2_655
O1 Br1 3.342(2) 3_665
O1 N11 3.442(3) .
O1 N12 2.805(3) .
O1 C1 3.515(3) .
O1 C5 3.458(4) .
O1 C6 3.521(5) 3_766
O1 C8 3.572(4) 4_554
N11 Br1 3.330(2) .
N11 Br1 3.521(2) 3_665
N11 O1 3.442(3) .
N11 C9 3.477(4) 4_554
N12 O1 2.805(3) .
N12 C8 3.552(4) 4_554
C1 O1 3.515(3) .
C1 C4 3.580(4) 4_554
C1 C9 3.535(4) 4_554
C4 C1 3.580(4) 4_555
C5 O1 3.458(4) .
C6 O1 3.521(5) 3_766
C8 O1 3.572(4) 4_555
C8 N12 3.552(4) 4_555
C8 C8 3.554(5) 3_756
C8 C9 3.419(5) 3_756
C9 N11 3.477(4) 4_555
C9 C1 3.535(4) 4_555
C9 C8 3.419(5) 3_756
Br1 H102 2.564 2_645
Br1 H102 3.559 3_665
Br1 H2 3.214 3_655
Br1 H101 2.522 3_665
Br1 H9 3.113 2_655
Br1 H111 2.501 .
Br1 H112 2.761 3_665
Se1 H102 3.380 2_645
Se1 H102 3.413 4_554
Se1 H112 3.273 2_645
O1 H5 2.654 .
O1 H6 2.806 3_766
O1 H7 3.500 3_766
O1 H8 3.097 4_554
O1 H112 2.814 .
O1 H121 1.966 .
N11 H2 3.559 2_655
N11 H101 3.114 .
N11 H9 3.287 4_554
N11 H111 3.180 3_665
N11 H112 3.586 3_665
N12 H102 3.309 .
N12 H101 3.044 .
C1 H101 3.461 .
C2 H111 3.567 2_645
C2 H112 3.466 2_645
C3 H111 3.587 4_555
C4 H8 3.493 3_756
C5 H6 3.403 3_766
C5 H7 3.339 4_554
C6 H5 3.546 3_766
C6 H8 3.114 2_756
C7 H2 3.472 3_756
C7 H5 3.235 4_555
C7 H8 3.385 2_756
C7 H9 3.417 3_756
C8 H101 3.392 4_555
C8 H5 3.211 4_555
C8 H6 3.350 2_746
C8 H9 3.577 3_756
C8 H121 3.348 4_555
C9 H101 3.464 4_555
C9 H8 3.495 3_756
C9 H112 3.408 4_555
C9 H121 3.554 4_555
H102 Br1 2.564 2_655
H102 Br1 3.559 3_665
H102 Se1 3.380 2_655
H102 Se1 3.413 4_555
H102 N12 3.309 .
H102 H2 3.557 1_565
H102 H5 3.152 .
H102 H6 3.200 3_766
H102 H111 3.535 2_655
H102 H112 3.188 .
H102 H121 2.484 .
H2 Br1 3.214 3_655
H2 N11 3.559 2_645
H2 C7 3.472 3_756
H2 H102 3.557 1_545
H2 H101 3.427 1_545
H2 H7 2.936 3_756
H2 H111 3.330 2_645
H2 H112 3.578 2_645
H101 Br1 2.522 3_665
H101 N11 3.114 .
H101 N12 3.044 .
H101 C1 3.461 .
H101 C8 3.392 4_554
H101 C9 3.464 4_554
H101 H2 3.427 1_565
H101 H5 3.267 .
H101 H6 3.130 3_766
H101 H7 3.286 3_766
H101 H8 2.953 4_554
H101 H9 3.091 4_554
H101 H112 2.386 .
H101 H121 2.305 .
H5 O1 2.654 .
H5 C6 3.546 3_766
H5 C7 3.235 4_554
H5 C8 3.211 4_554
H5 H102 3.152 .
H5 H101 3.267 .
H5 H6 2.652 3_766
H5 H7 3.030 4_554
H5 H8 2.973 4_554
H6 O1 2.806 3_766
H6 C5 3.403 3_766
H6 C8 3.350 2_756
H6 H102 3.200 3_766
H6 H101 3.130 3_766
H6 H5 2.652 3_766
H6 H6 3.131 3_766
H6 H8 2.500 2_756
H7 O1 3.500 3_766
H7 C5 3.339 4_555
H7 H2 2.936 3_756
H7 H101 3.286 3_766
H7 H5 3.030 4_555
H7 H8 3.051 2_756
H7 H9 3.501 3_756
H8 O1 3.097 4_555
H8 C4 3.493 3_756
H8 C6 3.114 2_746
H8 C7 3.385 2_746
H8 C9 3.495 3_756
H8 H101 2.953 4_555
H8 H5 2.973 4_555
H8 H6 2.500 2_746
H8 H7 3.051 2_746
H8 H121 3.361 4_555
H9 Br1 3.113 2_645
H9 N11 3.287 4_555
H9 C7 3.417 3_756
H9 C8 3.577 3_756
H9 H101 3.091 4_555
H9 H7 3.501 3_756
H9 H112 3.053 4_555
H111 Br1 2.501 .
H111 N11 3.180 3_665
H111 C2 3.567 2_655
H111 C3 3.587 4_554
H111 H102 3.535 2_645
H111 H2 3.330 2_655
H111 H111 2.816 3_665
H111 H112 2.907 3_665
H112 Br1 2.761 3_665
H112 Se1 3.273 2_655
H112 O1 2.814 .
H112 N11 3.586 3_665
H112 C2 3.466 2_655
H112 C9 3.408 4_554
H112 H102 3.188 .
H112 H2 3.578 2_655
H112 H101 2.386 .
H112 H9 3.053 4_554
H112 H111 2.907 3_665
H121 O1 1.966 .
H121 C8 3.348 4_554
H121 C9 3.554 4_554
H121 H102 2.484 .
H121 H101 2.305 .
H121 H8 3.361 4_554

loop_
_geom_hbond_atom_site_label_D
_geom_hbond_atom_site_label_H
_geom_hbond_atom_site_label_A
_geom_hbond_site_symmetry_A
_geom_hbond_distance_DH
_geom_hbond_distance_HA
_geom_hbond_distance_DA
_geom_hbond_angle_DHA
_geom_hbond_publ_flag
N12 H121 O1 . 0.86 1.97 2.805(3) 165 yes
N11 H111 Br1 . 0.86 2.50 3.330(3) 162 yes
N11 H112 Br1 3_665 0.86 2.76 3.521(3) 148 yes
O1 H101 Br1 3_665 0.85 2.52 3.342(2) 164 yes
O1 H102 Br1 2_655 0.84 2.56 3.388(3) 167 yes

loop_
_geom_torsion_atom_site_label_1
_geom_torsion_atom_site_label_2
_geom_torsion_atom_site_label_3
_geom_torsion_atom_site_label_4
_geom_torsion
C1 Se1 C2 C3 -0.6(2)
C2 Se1 C1 N11 -179.9(2)
C2 Se1 C1 N12 0.4(2)
C1 N12 C3 C2 -0.2(4)
C1 N12 C3 C4 178.5(2)
C3 N12 C1 Se1 -0.3(3)
C3 N12 C1 N11 -179.9(2)
Se1 C2 C3 N12 0.5(3)
Se1 C2 C3 C4 -178.0(2)
N12 C3 C4 C5 -24.4(4)
N12 C3 C4 C9 158.9(3)
C2 C3 C4 C5 154.1(3)
C2 C3 C4 C9 -22.6(5)
C3 C4 C5 C6 -176.7(3)
C3 C4 C9 C8 177.4(3)
C5 C4 C9 C8 0.6(5)
C9 C4 C5 C6 0.0(5)
C4 C5 C6 C7 -0.4(6)
C5 C6 C7 C8 0.2(5)
C6 C7 C8 C9 0.4(6)
C7 C8 C9 C4 -0.8(5)

loop_
_cod_related_entry_id
_cod_related_entry_database
_cod_related_entry_code
1 ChemSpider 21127057
